data_4318959
loop_
_publ_author_name
'Joshua D. Lawrence'
'Thomas B. Rauchfuss'
'Scott R. Wilson'

_publ_contact_author
; 
Scott R. Wilson 
University of Illinois 
School of Chemical Sciences, Box 59-1 
505 South Mathews Avenue 
Urbana, Illinois  61801 
USA 
;
_publ_contact_author_email srwilson@uiuc.edu
_publ_contact_author_fax '1  217 244 8068'
_publ_contact_author_phone '1  217 244 1708'
_publ_section_title
;
 New Class of Diiron Dithiolates Related to the Fe-Only Hydrogenase Active
 Site: Synthesis and Characterization of [Fe2(SR)2(CNMe)7]2+
;
_journal_name_full 'Inorganic Chemistry'
_journal_page_first 6193
_journal_page_last 6195
_journal_paper_doi 10.1021/ic025919t
_journal_volume 41
_journal_year 2002
_chemical_formula_sum 'C12 H16 Fe2 N4 O2 S2'
_chemical_formula_weight 424.11
_chemical_name_systematic
; 
 ? 
;
_space_group_IT_number 9
_symmetry_cell_setting monoclinic
_symmetry_space_group_name_Hall 'C -2yc'
_symmetry_space_group_name_H-M 'C 1 c 1'
_atom_sites_solution_hydrogens geom
_atom_sites_solution_primary direct
_atom_sites_solution_secondary difmap
_audit_creation_method SHELXL-97
_cell_angle_alpha 90.00
_cell_angle_beta 97.827(5)
_cell_angle_gamma 90.00
_cell_formula_units_Z 4
_cell_length_a 8.650(2)
_cell_length_b 14.336(4)
_cell_length_c 14.516(3)
_cell_measurement_temperature 193(2)
_cell_volume 1783.3(7)
_computing_cell_refinement 'Bruker SMART'
_computing_data_collection 'Bruker SMART'
_computing_data_reduction 'Bruker SHELXTL'
_computing_molecular_graphics 'Bruker SHELXTL'
_computing_publication_material 'Bruker SHELXTL'
_computing_structure_refinement 'SHELXL-97 (Sheldrick, 1997)'
_computing_structure_solution 'SHELXS-97 (Sheldrick, 1990)'
_diffrn_ambient_temperature 193(2)
_diffrn_measured_fraction_theta_full 1.000
_diffrn_measured_fraction_theta_max 1.000
_diffrn_measurement_device_type 'CCD area detector'
_diffrn_measurement_method 'phi and omega scans'
_diffrn_radiation_monochromator graphite
_diffrn_radiation_source 'fine-focus sealed tube'
_diffrn_radiation_type MoK\a
_diffrn_radiation_wavelength 0.71073
_diffrn_reflns_av_R_equivalents 0.1002
_diffrn_reflns_av_sigmaI/netI 0.1299
_diffrn_reflns_limit_h_max 10
_diffrn_reflns_limit_h_min -10
_diffrn_reflns_limit_k_max 16
_diffrn_reflns_limit_k_min -16
_diffrn_reflns_limit_l_max 17
_diffrn_reflns_limit_l_min -16
_diffrn_reflns_number 6508
_diffrn_reflns_theta_full 25.03
_diffrn_reflns_theta_max 25.03
_diffrn_reflns_theta_min 2.77
_exptl_absorpt_coefficient_mu 1.870
_exptl_absorpt_correction_type none
_exptl_crystal_colour red
_exptl_crystal_density_diffrn 1.580
_exptl_crystal_density_method 'not measured'
_exptl_crystal_description platy
_exptl_crystal_F_000 864
_exptl_crystal_size_max 0.2
_exptl_crystal_size_mid 0.14
_exptl_crystal_size_min 0.03
_refine_diff_density_max 0.672
_refine_diff_density_min -0.404
_refine_diff_density_rms 0.131
_refine_ls_abs_structure_details 'Flack H D (1983), Acta Cryst. A39, 876-881'
_refine_ls_abs_structure_Flack 0.06(5)
_refine_ls_extinction_method none
_refine_ls_goodness_of_fit_ref 0.968
_refine_ls_hydrogen_treatment mixed
_refine_ls_matrix_type full
_refine_ls_number_parameters 203
_refine_ls_number_reflns 2993
_refine_ls_number_restraints 2
_refine_ls_restrained_S_all 0.967
_refine_ls_R_factor_all 0.1142
_refine_ls_R_factor_gt 0.0677
_refine_ls_shift/su_max 0.000
_refine_ls_shift/su_mean 0.000
_refine_ls_structure_factor_coef Fsqd
_refine_ls_weighting_details 'calc w=1/[\s^2^(Fo^2^)+(0.0847P)^2^+0.0000P] where P=(Fo^2^+2Fc^2^)/3'
_refine_ls_weighting_scheme calc
_refine_ls_wR_factor_gt 0.1433
_refine_ls_wR_factor_ref 0.1613
_reflns_number_gt 1991
_reflns_number_total 2993
_reflns_threshold_expression >2sigma(I)
_cod_data_source_file ic025919t-3_s1_1.cif
_cod_data_source_block ccabs
_cod_depositor_comments
;
The following automatic conversions were performed:

'_symmetry_cell_setting' value 'Monoclinic' changed to 'monoclinic'
according to the built-in table from CIF Core dictionary named
'cif_core.dic' version 2.4.1 from 2010-06-29.

Automatic conversion script
Id: cif_fix_values 1646 2011-03-28 12:23:43Z adriana 
;
_cod_database_code 4318959

loop_
_symmetry_equiv_pos_as_xyz
'x, y, z'
'x, -y, z+1/2'
'x+1/2, y+1/2, z'
'x+1/2, -y+1/2, z+1/2'

loop_
_atom_site_label
_atom_site_type_symbol
_atom_site_fract_x
_atom_site_fract_y
_atom_site_fract_z
_atom_site_U_iso_or_equiv
_atom_site_adp_type
_atom_site_occupancy
_atom_site_symmetry_multiplicity
_atom_site_calc_flag
_atom_site_refinement_flags
_atom_site_disorder_assembly
_atom_site_disorder_group
Fe1 Fe 0.42471(15) 0.19169(9) 0.82737(10) 0.0348(4) Uani 1 1 d . . .
Fe2 Fe 0.66782(16) 0.28746(9) 0.82252(11) 0.0351(4) Uani 1 1 d . . .
S1 S 0.5802(3) 0.17925(18) 0.7152(2) 0.0357(7) Uani 1 1 d . . .
S2 S 0.4235(3) 0.34088(18) 0.7788(2) 0.0396(7) Uani 1 1 d . . .
C1 C 0.4997(13) 0.0781(9) 0.8749(8) 0.046(3) Uani 1 1 d . . .
N1 N 0.5513(12) 0.0079(7) 0.9042(7) 0.047(3) Uani 1 1 d . . .
C2 C 0.6086(15) -0.0820(8) 0.9343(9) 0.055(4) Uani 1 1 d . . .
H2A H 0.5318 -0.1296 0.9112 0.083 Uiso 1 1 calc R . .
H2B H 0.6265 -0.0838 1.0024 0.083 Uiso 1 1 calc R . .
H2C H 0.7069 -0.0942 0.9100 0.083 Uiso 1 1 calc R . .
C3 C 0.2358(15) 0.1516(8) 0.7638(9) 0.040(3) Uani 1 1 d . . .
N3 N 0.1186(12) 0.1261(7) 0.7206(8) 0.049(3) Uani 1 1 d . . .
C4 C -0.0243(16) 0.1027(10) 0.6730(9) 0.062(4) Uani 1 1 d . . .
H4A H -0.1034 0.1466 0.6890 0.093 Uiso 1 1 calc R . .
H4B H -0.0519 0.0393 0.6900 0.093 Uiso 1 1 calc R . .
H4C H -0.0196 0.1056 0.6060 0.093 Uiso 1 1 calc R . .
C5 C 0.3691(15) 0.2240(8) 0.9359(10) 0.048(3) Uani 1 1 d . . .
O5 O 0.3368(12) 0.2443(6) 1.0079(6) 0.068(3) Uani 1 1 d . . .
C6 C 0.8174(16) 0.2037(8) 0.8728(8) 0.041(3) Uani 1 1 d . . .
N6 N 0.9083(12) 0.1463(7) 0.9020(7) 0.048(3) Uani 1 1 d . . .
C7 C 1.0090(15) 0.0719(8) 0.9304(8) 0.050(3) Uani 1 1 d . . .
H7A H 0.9775 0.0430 0.9861 0.075 Uiso 1 1 calc R . .
H7B H 1.1161 0.0952 0.9445 0.075 Uiso 1 1 calc R . .
H7C H 1.0036 0.0255 0.8805 0.075 Uiso 1 1 calc R . .
C8 C 0.7862(13) 0.3568(8) 0.7484(8) 0.038(3) Uani 1 1 d . . .
N8 N 0.8591(12) 0.3984(7) 0.7025(8) 0.055(3) Uani 1 1 d . . .
C9 C 0.9537(17) 0.4465(9) 0.6436(9) 0.080(5) Uani 1 1 d . . .
H9A H 1.0312 0.4850 0.6819 0.120 Uiso 1 1 calc R . .
H9B H 0.8873 0.4864 0.6000 0.120 Uiso 1 1 calc R . .
H9C H 1.0073 0.4009 0.6089 0.120 Uiso 1 1 calc R . .
C10 C 0.6839(14) 0.3517(8) 0.9221(9) 0.045(3) Uani 1 1 d . . .
O10 O 0.6979(11) 0.3950(6) 0.9943(7) 0.070(3) Uani 1 1 d . . .
C11 C 0.4830(14) 0.2492(8) 0.6187(8) 0.047(3) Uani 1 1 d . . .
H11A H 0.5622 0.2756 0.5829 0.056 Uiso 1 1 calc R . .
H11B H 0.4125 0.2088 0.5766 0.056 Uiso 1 1 calc R . .
C12 C 0.3909(15) 0.3269(8) 0.6539(9) 0.056(4) Uani 1 1 d . . .
H12A H 0.2785 0.3151 0.6342 0.067 Uiso 1 1 calc R . .
H12B H 0.4181 0.3860 0.6247 0.067 Uiso 1 1 calc R . .

loop_
_atom_site_aniso_label
_atom_site_aniso_U_11
_atom_site_aniso_U_22
_atom_site_aniso_U_33
_atom_site_aniso_U_23
_atom_site_aniso_U_13
_atom_site_aniso_U_12
Fe1 0.0394(9) 0.0283(7) 0.0397(10) 0.0014(8) 0.0161(8) 0.0019(7)
Fe2 0.0415(9) 0.0263(7) 0.0402(10) -0.0023(8) 0.0150(8) -0.0001(8)
S1 0.0408(16) 0.0301(15) 0.0386(17) -0.0045(12) 0.0143(14) 0.0018(12)
S2 0.0473(17) 0.0302(13) 0.0446(18) 0.0047(13) 0.0185(15) 0.0071(14)
C1 0.046(7) 0.063(8) 0.032(7) 0.004(6) 0.016(6) 0.006(7)
N1 0.062(7) 0.039(6) 0.045(6) 0.020(5) 0.027(5) 0.019(5)
C2 0.063(9) 0.039(7) 0.068(9) 0.013(6) 0.023(7) 0.001(6)
C3 0.053(9) 0.024(6) 0.049(8) 0.006(5) 0.028(7) 0.012(6)
N3 0.040(7) 0.046(6) 0.065(8) -0.002(5) 0.019(6) -0.008(5)
C4 0.061(9) 0.084(10) 0.044(8) -0.005(8) 0.016(7) -0.009(8)
C5 0.054(8) 0.037(6) 0.055(9) 0.021(6) 0.016(7) 0.014(6)
O5 0.115(8) 0.059(6) 0.040(5) 0.002(4) 0.046(6) 0.021(5)
C6 0.064(8) 0.040(7) 0.021(6) -0.005(5) 0.015(6) -0.013(6)
N6 0.051(6) 0.047(6) 0.045(7) 0.016(5) 0.004(5) 0.011(5)
C7 0.069(9) 0.038(7) 0.047(8) 0.004(6) 0.021(7) 0.014(6)
C8 0.035(6) 0.043(7) 0.032(7) -0.002(5) -0.005(6) -0.003(6)
N8 0.060(7) 0.041(6) 0.071(8) -0.010(5) 0.034(6) -0.019(5)
C9 0.130(14) 0.055(8) 0.070(10) -0.010(7) 0.067(11) -0.037(9)
C10 0.043(7) 0.052(7) 0.043(8) 0.005(6) 0.012(6) 0.012(6)
O10 0.097(8) 0.063(6) 0.053(6) -0.016(5) 0.015(6) 0.015(5)
C11 0.052(7) 0.043(6) 0.049(8) -0.008(6) 0.020(6) -0.002(6)
C12 0.057(8) 0.048(8) 0.066(10) 0.015(7) 0.018(7) 0.008(6)

loop_
_atom_type_symbol
_atom_type_description
_atom_type_scat_dispersion_real
_atom_type_scat_dispersion_imag
_atom_type_scat_source
C C 0.0033 0.0016 'International Tables Vol C Tables 4.2.6.8 and 6.1.1.4'
H H 0.0000 0.0000 'International Tables Vol C Tables 4.2.6.8 and 6.1.1.4'
N N 0.0061 0.0033 'International Tables Vol C Tables 4.2.6.8 and 6.1.1.4'
O O 0.0106 0.0060 'International Tables Vol C Tables 4.2.6.8 and 6.1.1.4'
S S 0.1246 0.1234 'International Tables Vol C Tables 4.2.6.8 and 6.1.1.4'
Fe Fe 0.3463 0.8444 'International Tables Vol C Tables 4.2.6.8 and 6.1.1.4'

loop_
_geom_angle_atom_site_label_1
_geom_angle_atom_site_label_2
_geom_angle_atom_site_label_3
_geom_angle
_geom_angle_site_symmetry_1
_geom_angle_site_symmetry_3
_geom_angle_publ_flag
C5 Fe1 C1 91.3(5) . . ?
C5 Fe1 C3 101.3(5) . . ?
C1 Fe1 C3 98.8(5) . . ?
C5 Fe1 S2 92.3(3) . . ?
C1 Fe1 S2 159.9(4) . . ?
C3 Fe1 S2 99.9(3) . . ?
C5 Fe1 S1 157.5(4) . . ?
C1 Fe1 S1 89.2(3) . . ?
C3 Fe1 S1 100.8(3) . . ?
S2 Fe1 S1 80.02(10) . . ?
C5 Fe1 Fe2 102.2(4) . . ?
C1 Fe1 Fe2 103.8(4) . . ?
C3 Fe1 Fe2 146.8(4) . . ?
S2 Fe1 Fe2 56.09(9) . . ?
S1 Fe1 Fe2 56.02(8) . . ?
C10 Fe2 C6 92.5(5) . . ?
C10 Fe2 C8 102.3(5) . . ?
C6 Fe2 C8 99.5(5) . . ?
C10 Fe2 S1 159.9(4) . . ?
C6 Fe2 S1 88.7(3) . . ?
C8 Fe2 S1 97.3(4) . . ?
C10 Fe2 S2 91.2(4) . . ?
C6 Fe2 S2 156.0(4) . . ?
C8 Fe2 S2 102.9(4) . . ?
S1 Fe2 S2 79.94(12) . . ?
C10 Fe2 Fe1 104.1(4) . . ?
C6 Fe2 Fe1 100.2(4) . . ?
C8 Fe2 Fe1 146.1(3) . . ?
S1 Fe2 Fe1 56.05(8) . . ?
S2 Fe2 Fe1 55.93(8) . . ?
C11 S1 Fe2 103.2(4) . . ?
C11 S1 Fe1 104.6(4) . . ?
Fe2 S1 Fe1 67.93(9) . . ?
C12 S2 Fe1 101.7(4) . . ?
C12 S2 Fe2 104.9(4) . . ?
Fe1 S2 Fe2 67.99(9) . . ?
N1 C1 Fe1 177.8(11) . . ?
C1 N1 C2 175.7(14) . . ?
N3 C3 Fe1 177.6(10) . . ?
C3 N3 C4 175.2(12) . . ?
O5 C5 Fe1 178.1(11) . . ?
N6 C6 Fe2 176.2(11) . . ?
C6 N6 C7 174.4(13) . . ?
N8 C8 Fe2 179.2(11) . . ?
C8 N8 C9 177.3(12) . . ?
O10 C10 Fe2 177.9(10) . . ?
C12 C11 S1 110.9(8) . . ?
C11 C12 S2 114.0(9) . . ?

loop_
_geom_bond_atom_site_label_1
_geom_bond_atom_site_label_2
_geom_bond_distance
_geom_bond_site_symmetry_2
_geom_bond_publ_flag
Fe1 C5 1.770(14) . ?
Fe1 C1 1.851(13) . ?
Fe1 C3 1.855(15) . ?
Fe1 S2 2.252(3) . ?
Fe1 S1 2.256(3) . ?
Fe1 Fe2 2.520(2) . ?
Fe2 C10 1.703(13) . ?
Fe2 C6 1.842(14) . ?
Fe2 C8 1.870(12) . ?
Fe2 S1 2.255(3) . ?
Fe2 S2 2.256(3) . ?
S1 C11 1.831(12) . ?
S2 C12 1.807(14) . ?
C1 N1 1.158(14) . ?
N1 C2 1.427(14) . ?
C3 N3 1.175(15) . ?
N3 C4 1.374(17) . ?
C5 O5 1.156(13) . ?
C6 N6 1.176(15) . ?
N6 C7 1.403(15) . ?
C8 N8 1.145(14) . ?
N8 C9 1.437(14) . ?
C10 O10 1.210(14) . ?
C11 C12 1.499(15) . ?
